data_1567571
loop_
_publ_author_name
'L\"offler, Sascha T.'
'H\"ummer, Julian'
'Scheurer, Andreas'
'Heinemann, Frank W.'
'Meyer, Karsten'

_publ_section_title
;
 Unprecedented pairs of uranium (iv/v) hydroxido and (iv/v/vi) oxido
 complexes supported by a seven-coordinate cyclen-anchored tris-aryloxide
 ligand
;
_journal_name_full 'Chemical Science'
_journal_paper_doi 10.1039/D2SC02736D
_journal_year 2022
_chemical_formula_moiety 'C54 H85 N4 O4 U, F6 Sb, 3.5(C6 H6)'
_chemical_formula_sum 'C75 H106 F6 N4 O4 Sb U'
_chemical_formula_weight 1601.41
_chemical_properties_physical Air-sensitive,Moisture-sensitive,Oxygen-sensitive
_space_group_crystal_system monoclinic
_space_group_IT_number 13
_space_group_name_Hall '-P 2yc'
_space_group_name_H-M_alt 'P 1 2/c 1'
_atom_sites_solution_hydrogens geom
_audit_creation_date 2019-11-18
_audit_creation_method
;
Olex2 1.2
(compiled 2018.05.29 svn.r3508 for OlexSys, GUI svn.r5506)
;
_audit_update_record
;
2022-02-08 deposited with the CCDC.	2022-08-03 downloaded from the CCDC.
;
_cell_angle_alpha 90
_cell_angle_beta 113.169(2)
_cell_angle_gamma 90
_cell_formula_units_Z 4
_cell_length_a 23.6833(13)
_cell_length_b 12.0691(6)
_cell_length_c 27.9262(13)
_cell_measurement_reflns_used 9451
_cell_measurement_temperature 100(2)
_cell_measurement_theta_max 29.52
_cell_measurement_theta_min 2.22
_cell_volume 7338.5(7)
_computing_cell_refinement 'SAINT V8.38A (Bruker AXS, 2016)'
_computing_data_collection 'Bruker APEX3 (Bruker AXS, 2015)'
_computing_data_reduction 'SAINT V8.38A (Bruker AXS, 2016)'
_computing_molecular_graphics 'SHELXTL 6.12 (Bruker AXS, 2002)'
_computing_publication_material 'Olex2 (Dolomanov et al., 2009)'
_computing_structure_refinement 'SHELXL-2018/3 (Sheldrick, 2015)'
_computing_structure_solution 'SHELX XT 2014/5 (Sheldrick, 2015)'
_diffrn_ambient_temperature 100(2)
_diffrn_measured_fraction_theta_full 0.999
_diffrn_measured_fraction_theta_max 1.000
_diffrn_measurement_device_type 'Bruker Kappa ImuS Duo Photon II CPAD'
_diffrn_measurement_method '\f and \w scans'
_diffrn_radiation_monochromator 'Quazar focussing montel optics'
_diffrn_radiation_source 'ImuS high brilliance micro-focus tube'
_diffrn_radiation_type MoK\a
_diffrn_radiation_wavelength 0.71073
_diffrn_reflns_av_R_equivalents 0.0805
_diffrn_reflns_av_unetI/netI 0.0330
_diffrn_reflns_Laue_measured_fraction_full 0.999
_diffrn_reflns_Laue_measured_fraction_max 1.000
_diffrn_reflns_limit_h_max 32
_diffrn_reflns_limit_h_min -32
_diffrn_reflns_limit_k_max 16
_diffrn_reflns_limit_k_min -16
_diffrn_reflns_limit_l_max 37
_diffrn_reflns_limit_l_min -35
_diffrn_reflns_number 280430
_diffrn_reflns_point_group_measured_fraction_full 0.999
_diffrn_reflns_point_group_measured_fraction_max 1.000
_diffrn_reflns_theta_full 25.242
_diffrn_reflns_theta_max 28.700
_diffrn_reflns_theta_min 2.135
_diffrn_standards_number 0
_exptl_absorpt_coefficient_mu 2.636
_exptl_absorpt_correction_T_max 0.7459
_exptl_absorpt_correction_T_min 0.6765
_exptl_absorpt_correction_type multi-scan
_exptl_absorpt_process_details
;
SADABS-2016/2 (Bruker,2016/2) was used for absorption correction.
wR2(int) was 0.0859 before and 0.0630 after correction.
The Ratio of minimum to maximum transmission is 0.9070.
The \l/2 correction factor is Not present.
;
_exptl_crystal_colour black
_exptl_crystal_density_diffrn 1.449
_exptl_crystal_description needle
_exptl_crystal_F_000 3252
_exptl_crystal_recrystallization_method 'Re-crystallisation from solvent: benzene'
_exptl_crystal_size_max 0.12
_exptl_crystal_size_mid 0.06
_exptl_crystal_size_min 0.04
_refine_diff_density_max 1.876
_refine_diff_density_min -1.570
_refine_diff_density_rms 0.111
_refine_ls_extinction_method none
_refine_ls_goodness_of_fit_ref 1.103
_refine_ls_hydrogen_treatment constr
_refine_ls_matrix_type full
_refine_ls_number_parameters 857
_refine_ls_number_reflns 18961
_refine_ls_number_restraints 198
_refine_ls_restrained_S_all 1.111
_refine_ls_R_factor_all 0.0525
_refine_ls_R_factor_gt 0.0390
_refine_ls_shift/su_max 0.001
_refine_ls_shift/su_mean 0.000
_refine_ls_structure_factor_coef Fsqd
_refine_ls_weighting_details 'w=1/[\s^2^(Fo^2^)+(0.0207P)^2^+23.9179P] where P=(Fo^2^+2Fc^2^)/3'
_refine_ls_weighting_scheme calc
_refine_ls_wR_factor_gt 0.0761
_refine_ls_wR_factor_ref 0.0802
_reflns_Friedel_coverage 0.000
_reflns_number_gt 16039
_reflns_number_total 18961
_reflns_threshold_expression 'I > 2\s(I)'
_cod_data_source_file d2sc02736d2.cif
_cod_data_source_block jbh1907
_cod_original_cell_volume 7338.5(6)
_cod_database_code 1567571
_shelx_shelxl_version_number 2018/3
_shelx_space_group_comment
;
The symmetry employed for this shelxl refinement is uniquely defined
by the following loop, which should always be used as a source of
symmetry information in preference to the above space-group names.
They are only intended as comments.
;
_shelx_estimated_absorpt_t_max 0.902
_shelx_estimated_absorpt_t_min 0.743
_olex2_refinement_description
;
1. Fixed Uiso
 At 1.2 times of:
  All C(H) groups, All C(H,H) groups
 At 1.5 times of:
  All C(H,H,H) groups
2. Uiso/Uaniso restraints and constraints
C50 \\sim C51 \\sim C52 \\sim C53 \\sim C50A \\sim C51A \\sim C52A \\sim C53A:
within 2A with sigma of 0.01 and sigma for terminal atoms of 0.02
C301 \\sim C302 \\sim C303 \\sim C304 \\sim C305 \\sim C306: within 2A with
sigma of 0.01 and sigma for terminal atoms of 0.02
3. Same fragment restrains
{C46, C47, C48, C49} sigma for 1-2: 0.02, 1-3: 0.04
as
{C50, C51, C52, C53}
{C46, C47, C48, C49} sigma for 1-2: 0.02, 1-3: 0.04
as
{C50A, C51A, C52A, C53A}
{C201, C202, C203, C204, C205, C206} sigma for 1-2: 0.02, 1-3: 0.04
as
{C101, C102, C103, C104, C105, C106}
{C201, C202, C203, C204, C205, C206} sigma for 1-2: 0.02, 1-3: 0.04
as
{C301, C302, C303, C304, C305, C306}
4. Others
 Sof(C50A)=Sof(C51A)=Sof(H51D)=Sof(H51E)=Sof(H51F)=Sof(C52A)=Sof(H52D)=
 Sof(H52E)=Sof(H52F)=Sof(C53A)=Sof(H53D)=Sof(H53E)=Sof(H53F)=1-FVAR(1)
 Sof(C50)=Sof(C51)=Sof(H51A)=Sof(H51B)=Sof(H51C)=Sof(C52)=Sof(H52A)=Sof(H52B)=
 Sof(H52C)=Sof(C53)=Sof(H53A)=Sof(H53B)=Sof(H53C)=FVAR(1)
5.a Secondary CH2 refined with riding coordinates:
 C1(H1A,H1B), C2(H2A,H2B), C3(H3A,H3B), C4(H4A,H4B), C5(H5A,H5B), C6(H6A,H6B),
 C7(H7A,H7B), C8(H8A,H8B), C9(H9A,H9B), C24(H24A,H24B), C39(H39A,H39B)
5.b Me refined with riding coordinates:
 C17(H17A,H17B,H17C), C18(H18A,H18B,H18C), C19(H19A,H19B,H19C), C21(H21A,H21B,
 H21C), C22(H22A,H22B,H22C), C23(H23A,H23B,H23C), C32(H32A,H32B,H32C), C33(H33A,
 H33B,H33C), C34(H34A,H34B,H34C), C36(H36A,H36B,H36C), C37(H37A,H37B,H37C),
 C38(H38A,H38B,H38C), C47(H47A,H47B,H47C), C48(H48A,H48B,H48C), C49(H49A,H49B,
 H49C), C51(H51A,H51B,H51C), C52(H52A,H52B,H52C), C53(H53A,H53B,H53C),
 C51A(H51D,H51E,H51F), C52A(H52D,H52E,H52F), C53A(H53D,H53E,H53F), C54(H54A,
 H54B,H54C)
5.c Aromatic/amide H refined with riding coordinates:
 C13(H13), C15(H15), C28(H28), C30(H30), C43(H43), C45(H45), C101(H101),
 C102(H102), C103(H103), C104(H104), C105(H105), C106(H106), C201(H201),
 C202(H202), C203(H203), C204(H204), C205(H205), C206(H206), C301(H301),
 C302(H302), C303(H303), C304(H304), C305(H305), C306(H306), C401(H401),
 C402(H402), C403(H403)
;
_olex2_submission_special_instructions 'No special instructions were received'

loop_
_space_group_symop_operation_xyz
'x, y, z'
'-x, y, -z+1/2'
'-x, -y, -z'
'x, -y, z-1/2'

loop_
_atom_site_label
_atom_site_type_symbol
_atom_site_fract_x
_atom_site_fract_y
_atom_site_fract_z
_atom_site_U_iso_or_equiv
_atom_site_adp_type
_atom_site_occupancy
_atom_site_site_symmetry_order
_atom_site_calc_flag
_atom_site_refinement_flags_posn
_atom_site_refinement_flags_adp
_atom_site_refinement_flags_occupancy
_atom_site_disorder_assembly
_atom_site_disorder_group
U1 U 0.74188(2) 0.20312(2) 0.59711(2) 0.01545(3) Uani 1 1 d . . . . .
O1 O 0.75973(11) 0.2005(2) 0.67765(9) 0.0216(5) Uani 1 1 d . . . . .
O2 O 0.79990(11) 0.3441(2) 0.62092(10) 0.0198(5) Uani 1 1 d . . . . .
O3 O 0.79540(11) 0.1727(2) 0.55353(10) 0.0196(5) Uani 1 1 d . . . . .
O4 O 0.75351(11) 0.0447(2) 0.61096(9) 0.0209(5) Uani 1 1 d . . . . .
N1 N 0.64093(13) 0.1490(2) 0.61050(11) 0.0184(6) Uani 1 1 d . . . . .
N2 N 0.67670(14) 0.3812(2) 0.59947(12) 0.0203(6) Uani 1 1 d . . . . .
N3 N 0.69702(14) 0.3149(2) 0.50475(12) 0.0205(6) Uani 1 1 d . . . . .
N4 N 0.65980(14) 0.0853(3) 0.51433(12) 0.0208(6) Uani 1 1 d . . . . .
C1 C 0.61819(17) 0.2467(3) 0.62994(15) 0.0223(7) Uani 1 1 d . . . . .
H1A H 0.645868 0.261081 0.666607 0.027 Uiso 1 1 calc R . . . .
H1B H 0.576813 0.230295 0.629019 0.027 Uiso 1 1 calc R . . . .
C2 C 0.61496(16) 0.3493(3) 0.59762(15) 0.0230(7) Uani 1 1 d . . . . .
H2A H 0.586943 0.335107 0.561034 0.028 Uiso 1 1 calc R . . . .
H2B H 0.597839 0.411426 0.610793 0.028 Uiso 1 1 calc R . . . .
C3 C 0.66880(18) 0.4587(3) 0.55556(15) 0.0248(8) Uani 1 1 d . . . . .
H3A H 0.707748 0.499027 0.562995 0.030 Uiso 1 1 calc R . . . .
H3B H 0.636741 0.513897 0.552774 0.030 Uiso 1 1 calc R . . . .
C4 C 0.65087(19) 0.3981(3) 0.50461(15) 0.0259(8) Uani 1 1 d . . . . .
H4A H 0.611077 0.360430 0.496663 0.031 Uiso 1 1 calc R . . . .
H4B H 0.645088 0.452656 0.476575 0.031 Uiso 1 1 calc R . . . .
C5 C 0.66828(17) 0.2389(3) 0.45928(14) 0.0223(7) Uani 1 1 d . . . . .
H5A H 0.700968 0.198785 0.452687 0.027 Uiso 1 1 calc R . . . .
H5B H 0.644786 0.283241 0.427896 0.027 Uiso 1 1 calc R . . . .
C6 C 0.62615(16) 0.1566(3) 0.46855(14) 0.0226(7) Uani 1 1 d . . . . .
H6A H 0.592950 0.196638 0.474443 0.027 Uiso 1 1 calc R . . . .
H6B H 0.607012 0.109616 0.437240 0.027 Uiso 1 1 calc R . . . .
C7 C 0.61525(17) 0.0303(3) 0.53209(14) 0.0216(7) Uani 1 1 d . . . . .
H7A H 0.635535 -0.033022 0.554908 0.026 Uiso 1 1 calc R . . . .
H7B H 0.580435 0.001039 0.501504 0.026 Uiso 1 1 calc R . . . .
C8 C 0.59127(16) 0.1093(3) 0.56138(14) 0.0217(7) Uani 1 1 d . . . . .
H8A H 0.572136 0.173703 0.538897 0.026 Uiso 1 1 calc R . . . .
H8B H 0.559166 0.071762 0.569830 0.026 Uiso 1 1 calc R . . . .
C9 C 0.65331(16) 0.0574(3) 0.64937(13) 0.0204(7) Uani 1 1 d . . . . .
H9A H 0.668350 -0.007345 0.636034 0.025 Uiso 1 1 calc R . . . .
H9B H 0.613722 0.035800 0.650893 0.025 Uiso 1 1 calc R . . . .
C10 C 0.69838(16) 0.0797(3) 0.70421(13) 0.0182(7) Uani 1 1 d . . . . .
C11 C 0.75186(16) 0.1433(3) 0.71668(13) 0.0179(7) Uani 1 1 d . . . . .
C12 C 0.79554(16) 0.1484(3) 0.76850(14) 0.0193(7) Uani 1 1 d . . . . .
C13 C 0.78245(17) 0.0895(3) 0.80613(14) 0.0211(7) Uani 1 1 d . . . . .
H13 H 0.811265 0.092739 0.841247 0.025 Uiso 1 1 calc R . . . .
C14 C 0.72944(17) 0.0263(3) 0.79488(14) 0.0210(7) Uani 1 1 d . . . . .
C15 C 0.68753(16) 0.0235(3) 0.74350(14) 0.0199(7) Uani 1 1 d . . . . .
H15 H 0.650606 -0.017588 0.734833 0.024 Uiso 1 1 calc R . . . .
C16 C 0.85757(16) 0.2081(3) 0.78361(14) 0.0220(7) Uani 1 1 d . . . . .
C17 C 0.89522(18) 0.2061(4) 0.84286(15) 0.0314(9) Uani 1 1 d . . . . .
H17A H 0.901892 0.129205 0.855022 0.047 Uiso 1 1 calc R . . . .
H17B H 0.934947 0.242219 0.850747 0.047 Uiso 1 1 calc R . . . .
H17C H 0.872759 0.245747 0.860506 0.047 Uiso 1 1 calc R . . . .
C18 C 0.84868(18) 0.3298(3) 0.76700(16) 0.0272(8) Uani 1 1 d . . . . .
H18A H 0.824775 0.367310 0.783958 0.041 Uiso 1 1 calc R . . . .
H18B H 0.888860 0.365707 0.777288 0.041 Uiso 1 1 calc R . . . .
H18C H 0.826706 0.334460 0.729103 0.041 Uiso 1 1 calc R . . . .
C19 C 0.89491(17) 0.1462(3) 0.75782(16) 0.0262(8) Uani 1 1 d . . . . .
H19A H 0.899925 0.068655 0.769089 0.039 Uiso 1 1 calc R . . . .
H19B H 0.873243 0.149656 0.719866 0.039 Uiso 1 1 calc R . . . .
H19C H 0.935396 0.180904 0.768050 0.039 Uiso 1 1 calc R . . . .
C20 C 0.71647(18) -0.0385(3) 0.83713(14) 0.0247(8) Uani 1 1 d . . . . .
C21 C 0.7008(3) -0.1591(4) 0.8194(2) 0.0523(14) Uani 1 1 d . . . . .
H21A H 0.735720 -0.193138 0.814441 0.078 Uiso 1 1 calc R . . . .
H21B H 0.692147 -0.200349 0.845947 0.078 Uiso 1 1 calc R . . . .
H21C H 0.664653 -0.160775 0.786455 0.078 Uiso 1 1 calc R . . . .
C22 C 0.6621(2) 0.0134(4) 0.84467(19) 0.0444(12) Uani 1 1 d . . . . .
H22A H 0.626377 0.013539 0.811433 0.067 Uiso 1 1 calc R . . . .
H22B H 0.652709 -0.029562 0.870374 0.067 Uiso 1 1 calc R . . . .
H22C H 0.672288 0.089713 0.857065 0.067 Uiso 1 1 calc R . . . .
C23 C 0.7716(2) -0.0382(5) 0.88890(18) 0.0472(13) Uani 1 1 d . . . . .
H23A H 0.806905 -0.071603 0.884361 0.071 Uiso 1 1 calc R . . . .
H23B H 0.781539 0.038200 0.901213 0.071 Uiso 1 1 calc R . . . .
H23C H 0.761959 -0.081075 0.914522 0.071 Uiso 1 1 calc R . . . .
C24 C 0.70914(17) 0.4420(3) 0.64944(14) 0.0220(7) Uani 1 1 d . . . . .
H24A H 0.718221 0.388748 0.678472 0.026 Uiso 1 1 calc R . . . .
H24B H 0.680654 0.498258 0.653093 0.026 Uiso 1 1 calc R . . . .
C25 C 0.76826(17) 0.4995(3) 0.65559(15) 0.0226(7) Uani 1 1 d . . . . .
C26 C 0.81370(17) 0.4468(3) 0.64385(14) 0.0213(7) Uani 1 1 d . . . . .
C27 C 0.87126(17) 0.4996(3) 0.65564(14) 0.0217(7) Uani 1 1 d . . . . .
C28 C 0.87779(19) 0.6052(3) 0.67666(15) 0.0252(8) Uani 1 1 d . . . . .
H28 H 0.916077 0.641400 0.684828 0.030 Uiso 1 1 calc R . . . .
C29 C 0.8325(2) 0.6623(3) 0.68674(15) 0.0274(8) Uani 1 1 d . . . . .
C30 C 0.77754(19) 0.6068(3) 0.67578(15) 0.0254(8) Uani 1 1 d . . . . .
H30 H 0.745474 0.642676 0.682158 0.030 Uiso 1 1 calc R . . . .
C31 C 0.92565(17) 0.4429(3) 0.64881(15) 0.0235(8) Uani 1 1 d . . . . .
C32 C 0.94078(19) 0.3353(3) 0.68153(17) 0.0313(9) Uani 1 1 d . . . . .
H32A H 0.950097 0.353407 0.718070 0.047 Uiso 1 1 calc R . . . .
H32B H 0.905396 0.285236 0.668495 0.047 Uiso 1 1 calc R . . . .
H32C H 0.976422 0.299219 0.678747 0.047 Uiso 1 1 calc R . . . .
C33 C 0.98418(18) 0.5145(3) 0.66870(16) 0.0290(8) Uani 1 1 d . . . . .
H33A H 0.994743 0.533778 0.705301 0.044 Uiso 1 1 calc R . . . .
H33B H 1.018090 0.472902 0.665547 0.044 Uiso 1 1 calc R . . . .
H33C H 0.976971 0.582431 0.647895 0.044 Uiso 1 1 calc R . . . .
C34 C 0.91111(19) 0.4152(4) 0.59187(16) 0.0338(10) Uani 1 1 d . . . . .
H34A H 0.946760 0.379181 0.589032 0.051 Uiso 1 1 calc R . . . .
H34B H 0.875751 0.365001 0.578802 0.051 Uiso 1 1 calc R . . . .
H34C H 0.901480 0.483443 0.571222 0.051 Uiso 1 1 calc R . . . .
C35 C 0.8451(2) 0.7804(3) 0.70840(17) 0.0324(9) Uani 1 1 d . . . . .
C36 C 0.7918(3) 0.8300(4) 0.7183(2) 0.0541(15) Uani 1 1 d . . . . .
H36A H 0.802357 0.905233 0.732057 0.081 Uiso 1 1 calc R . . . .
H36B H 0.755308 0.832416 0.685569 0.081 Uiso 1 1 calc R . . . .
H36C H 0.783171 0.784174 0.743624 0.081 Uiso 1 1 calc R . . . .
C37 C 0.9025(3) 0.7799(4) 0.76002(18) 0.0489(13) Uani 1 1 d . . . . .
H37A H 0.937241 0.748114 0.754119 0.073 Uiso 1 1 calc R . . . .
H37B H 0.912314 0.856044 0.772830 0.073 Uiso 1 1 calc R . . . .
H37C H 0.894203 0.735372 0.785885 0.073 Uiso 1 1 calc R . . . .
C38 C 0.8577(2) 0.8551(3) 0.66929(18) 0.0387(11) Uani 1 1 d . . . . .
H38A H 0.892019 0.824882 0.662228 0.058 Uiso 1 1 calc R . . . .
H38B H 0.820940 0.858400 0.636802 0.058 Uiso 1 1 calc R . . . .
H38C H 0.868054 0.929849 0.683844 0.058 Uiso 1 1 calc R . . . .
C39 C 0.74873(17) 0.3744(3) 0.49812(15) 0.0234(8) Uani 1 1 d . . . . .
H39A H 0.769062 0.421943 0.529058 0.028 Uiso 1 1 calc R . . . .
H39B H 0.731218 0.423916 0.467534 0.028 Uiso 1 1 calc R . . . .
C40 C 0.79709(16) 0.3034(3) 0.49097(14) 0.0215(7) Uani 1 1 d . . . . .
C41 C 0.82120(16) 0.2085(3) 0.52057(14) 0.0205(7) Uani 1 1 d . . . . .
C42 C 0.87197(17) 0.1521(3) 0.51755(15) 0.0236(8) Uani 1 1 d . . . . .
C43 C 0.89618(18) 0.1974(4) 0.48359(16) 0.0305(9) Uani 1 1 d . . . . .
H43 H 0.930612 0.161575 0.481030 0.037 Uiso 1 1 calc R . . . .
C44 C 0.87333(19) 0.2910(4) 0.45340(15) 0.0310(9) Uani 1 1 d . . . . .
C45 C 0.82323(19) 0.3422(4) 0.45720(15) 0.0276(8) Uani 1 1 d . . . . .
H45 H 0.806032 0.405434 0.436319 0.033 Uiso 1 1 calc R . . . .
C46 C 0.90049(18) 0.0497(3) 0.55079(16) 0.0283(8) Uani 1 1 d D . . . .
C47 C 0.92749(19) 0.0810(4) 0.60882(17) 0.0330(9) Uani 1 1 d D . . . .
H47A H 0.957903 0.140096 0.614867 0.050 Uiso 1 1 calc R . . . .
H47B H 0.894495 0.106923 0.618896 0.050 Uiso 1 1 calc R . . . .
H47C H 0.947268 0.015982 0.629703 0.050 Uiso 1 1 calc R . . . .
C48 C 0.9533(2) 0.0016(4) 0.5384(2) 0.0495(13) Uani 1 1 d D . . . .
H48A H 0.984677 0.058744 0.543814 0.074 Uiso 1 1 calc R . . . .
H48B H 0.971586 -0.061493 0.561344 0.074 Uiso 1 1 calc R . . . .
H48C H 0.937450 -0.023042 0.502001 0.074 Uiso 1 1 calc R . . . .
C49 C 0.85312(19) -0.0425(3) 0.54168(17) 0.0324(9) Uani 1 1 d D . . . .
H49A H 0.872723 -0.106581 0.563418 0.049 Uiso 1 1 calc R . . . .
H49B H 0.819612 -0.015706 0.550875 0.049 Uiso 1 1 calc R . . . .
H49C H 0.836643 -0.064297 0.504918 0.049 Uiso 1 1 calc R . . . .
C50 C 0.9023(4) 0.3478(7) 0.4184(3) 0.0367(18) Uani 0.683(9) 1 d D U P A 1
C51 C 0.8546(4) 0.3790(8) 0.3652(3) 0.050(2) Uani 0.683(9) 1 d D U P A 1
H51A H 0.831929 0.312597 0.347795 0.075 Uiso 0.683(9) 1 calc R . P A 1
H51B H 0.825938 0.433027 0.369316 0.075 Uiso 0.683(9) 1 calc R . P A 1
H51C H 0.875028 0.411502 0.344073 0.075 Uiso 0.683(9) 1 calc R . P A 1
C52 C 0.9464(4) 0.2664(8) 0.4084(4) 0.054(2) Uani 0.683(9) 1 d D U P A 1
H52A H 0.923679 0.200429 0.390629 0.081 Uiso 0.683(9) 1 calc R . P A 1
H52B H 0.964857 0.302168 0.386483 0.081 Uiso 0.683(9) 1 calc R . P A 1
H52C H 0.978890 0.244802 0.441659 0.081 Uiso 0.683(9) 1 calc R . P A 1
C53 C 0.9377(5) 0.4492(8) 0.4457(4) 0.078(3) Uani 0.683(9) 1 d D U P A 1
H53A H 0.968344 0.428040 0.479963 0.117 Uiso 0.683(9) 1 calc R . P A 1
H53B H 0.958377 0.481860 0.424844 0.117 Uiso 0.683(9) 1 calc R . P A 1
H53C H 0.909286 0.503385 0.450087 0.117 Uiso 0.683(9) 1 calc R . P A 1
C50A C 0.9104(9) 0.3169(17) 0.4213(8) 0.049(4) Uani 0.317(9) 1 d D U P A 2
C51A C 0.8765(10) 0.4078(17) 0.3848(9) 0.057(4) Uani 0.317(9) 1 d D U P A 2
H51D H 0.898659 0.428103 0.362859 0.086 Uiso 0.317(9) 1 calc R . P A 2
H51E H 0.835153 0.382360 0.362682 0.086 Uiso 0.317(9) 1 calc R . P A 2
H51F H 0.873687 0.472586 0.404879 0.086 Uiso 0.317(9) 1 calc R . P A 2
C52A C 0.9157(9) 0.2186(15) 0.3873(7) 0.056(4) Uani 0.317(9) 1 d D U P A 2
H52D H 0.937703 0.157219 0.409950 0.085 Uiso 0.317(9) 1 calc R . P A 2
H52E H 0.874513 0.193923 0.364267 0.085 Uiso 0.317(9) 1 calc R . P A 2
H52F H 0.938271 0.242592 0.366294 0.085 Uiso 0.317(9) 1 calc R . P A 2
C53A C 0.9765(7) 0.3458(17) 0.4556(7) 0.063(4) Uani 0.317(9) 1 d D U P A 2
H53D H 0.995723 0.282908 0.478411 0.094 Uiso 0.317(9) 1 calc R . P A 2
H53E H 0.999126 0.362385 0.433753 0.094 Uiso 0.317(9) 1 calc R . P A 2
H53F H 0.977116 0.410718 0.476938 0.094 Uiso 0.317(9) 1 calc R . P A 2
C54 C 0.69189(18) -0.0027(3) 0.49814(15) 0.0244(8) Uani 1 1 d . . . . .
H54A H 0.714290 -0.050368 0.528009 0.037 Uiso 1 1 calc R . . . .
H54B H 0.661814 -0.047037 0.470400 0.037 Uiso 1 1 calc R . . . .
H54C H 0.720886 0.031067 0.485278 0.037 Uiso 1 1 calc R . . . .
Sb1 Sb 0.55419(2) 0.74197(2) 0.59553(2) 0.02707(6) Uani 1 1 d . . . . .
F1 F 0.52384(13) 0.8849(2) 0.57235(15) 0.0666(10) Uani 1 1 d . . . . .
F2 F 0.50202(12) 0.6873(3) 0.52980(10) 0.0538(8) Uani 1 1 d . . . . .
F3 F 0.58274(12) 0.6002(2) 0.61669(12) 0.0468(7) Uani 1 1 d . . . . .
F4 F 0.60376(13) 0.7994(3) 0.66020(13) 0.0587(8) Uani 1 1 d . . . . .
F5 F 0.61677(13) 0.7626(3) 0.57157(14) 0.0634(9) Uani 1 1 d . . . . .
F6 F 0.48986(11) 0.7205(2) 0.61761(10) 0.0355(6) Uani 1 1 d . . . . .
C101 C 0.7180(4) 0.6909(5) 0.4781(4) 0.097(3) Uani 1 1 d D . . . .
H101 H 0.676164 0.701083 0.472810 0.117 Uiso 1 1 calc R . . . .
C102 C 0.7354(3) 0.6797(5) 0.4359(3) 0.0680(18) Uani 1 1 d D . . . .
H102 H 0.705279 0.679984 0.401251 0.082 Uiso 1 1 calc R . . . .
C103 C 0.7953(4) 0.6685(6) 0.4448(3) 0.082(2) Uani 1 1 d D . . . .
H103 H 0.807090 0.663820 0.416042 0.098 Uiso 1 1 calc R . . . .
C104 C 0.8391(3) 0.6636(6) 0.4939(3) 0.080(2) Uani 1 1 d D . . . .
H104 H 0.880968 0.654258 0.499176 0.096 Uiso 1 1 calc R . . . .
C105 C 0.8231(4) 0.6723(5) 0.5358(3) 0.080(2) Uani 1 1 d D . . . .
H105 H 0.853583 0.668059 0.570194 0.096 Uiso 1 1 calc R . . . .
C106 C 0.7635(4) 0.6868(4) 0.5277(3) 0.0671(18) Uani 1 1 d D . . . .
H106 H 0.752646 0.694335 0.556806 0.081 Uiso 1 1 calc R . . . .
C201 C 0.5500(2) 0.5612(5) 0.3933(2) 0.0557(14) Uani 1 1 d D . . . .
H201 H 0.544377 0.483202 0.391938 0.067 Uiso 1 1 calc R . . . .
C202 C 0.5429(2) 0.6224(5) 0.4326(2) 0.0582(16) Uani 1 1 d D . . . .
H202 H 0.533871 0.585802 0.458936 0.070 Uiso 1 1 calc R . . . .
C203 C 0.5487(2) 0.7364(5) 0.4336(2) 0.0590(15) Uani 1 1 d D . . . .
H203 H 0.544086 0.778470 0.460558 0.071 Uiso 1 1 calc R . . . .
C204 C 0.5616(3) 0.7891(5) 0.3947(2) 0.0612(15) Uani 1 1 d D . . . .
H204 H 0.564316 0.867587 0.394348 0.073 Uiso 1 1 calc R . . . .
C205 C 0.5703(3) 0.7273(5) 0.3567(2) 0.0638(17) Uani 1 1 d D . . . .
H205 H 0.579731 0.763674 0.330559 0.077 Uiso 1 1 calc R . . . .
C206 C 0.5654(3) 0.6137(5) 0.3560(2) 0.0618(16) Uani 1 1 d D . . . .
H206 H 0.572606 0.571672 0.330168 0.074 Uiso 1 1 calc R . . . .
C301 C 0.6398(3) 0.5520(6) 0.7525(3) 0.082(2) Uani 1 1 d D U . . .
H301 H 0.636827 0.630210 0.748323 0.099 Uiso 1 1 calc R . . . .
C302 C 0.5894(3) 0.4885(5) 0.7280(2) 0.0687(16) Uani 1 1 d D U . . .
H302 H 0.551412 0.521385 0.706576 0.082 Uiso 1 1 calc R . . . .
C303 C 0.5943(4) 0.3751(6) 0.7349(3) 0.0780(18) Uani 1 1 d D U . . .
H303 H 0.560094 0.328284 0.717558 0.094 Uiso 1 1 calc R . . . .
C304 C 0.6509(4) 0.3303(6) 0.7680(3) 0.0776(18) Uani 1 1 d D U . . .
H304 H 0.654842 0.252809 0.774315 0.093 Uiso 1 1 calc R . . . .
C305 C 0.6988(4) 0.3965(8) 0.7905(3) 0.097(2) Uani 1 1 d D U . . .
H305 H 0.737094 0.365672 0.812692 0.116 Uiso 1 1 calc R . . . .
C306 C 0.6939(4) 0.5060(8) 0.7824(3) 0.106(3) Uani 1 1 d D U . . .
H306 H 0.729095 0.551778 0.798052 0.127 Uiso 1 1 calc R . . . .
C401 C 0.5071(3) 1.0522(7) 0.7276(3) 0.090(2) Uani 1 1 d . . . . .
H401 H 0.513172 1.120099 0.713092 0.108 Uiso 1 1 calc R . . . .
C402 C 0.5119(3) 0.9533(7) 0.7054(3) 0.076(2) Uani 1 1 d . . . . .
H402 H 0.519852 0.951458 0.674558 0.091 Uiso 1 1 calc R . . . .
C403 C 0.5052(3) 0.8598(7) 0.7280(3) 0.077(2) Uani 1 1 d . . . . .
H403 H 0.507924 0.790939 0.712505 0.093 Uiso 1 1 calc R . . . .

loop_
_atom_site_aniso_label
_atom_site_aniso_U_11
_atom_site_aniso_U_22
_atom_site_aniso_U_33
_atom_site_aniso_U_23
_atom_site_aniso_U_13
_atom_site_aniso_U_12
U1 0.01672(6) 0.01322(6) 0.02017(6) 0.00385(5) 0.01129(5) 0.00233(5)
O1 0.0223(12) 0.0242(13) 0.0208(12) 0.0067(11) 0.0110(10) -0.0016(11)
O2 0.0246(13) 0.0132(11) 0.0266(13) 0.0019(10) 0.0156(11) -0.0004(10)
O3 0.0210(12) 0.0177(12) 0.0258(13) 0.0028(10) 0.0154(11) 0.0010(10)
O4 0.0156(12) 0.0320(14) 0.0175(12) 0.0074(10) 0.0090(10) 0.0027(10)
N1 0.0189(14) 0.0186(14) 0.0201(14) 0.0041(12) 0.0104(12) 0.0025(12)
N2 0.0238(15) 0.0182(14) 0.0242(15) 0.0061(12) 0.0150(13) 0.0062(12)
N3 0.0256(15) 0.0161(15) 0.0242(15) 0.0047(12) 0.0144(13) 0.0044(12)
N4 0.0206(15) 0.0211(15) 0.0231(15) 0.0033(12) 0.0112(13) 0.0008(12)
C1 0.0194(17) 0.0259(18) 0.0268(19) 0.0044(15) 0.0146(15) 0.0046(15)
C2 0.0203(17) 0.0245(19) 0.0279(19) 0.0042(15) 0.0135(15) 0.0047(15)
C3 0.032(2) 0.0190(18) 0.028(2) 0.0099(15) 0.0168(17) 0.0092(15)
C4 0.033(2) 0.0232(19) 0.0259(19) 0.0087(15) 0.0164(17) 0.0110(16)
C5 0.0231(18) 0.0253(18) 0.0190(17) 0.0048(14) 0.0089(15) 0.0045(15)
C6 0.0200(17) 0.0274(19) 0.0196(17) 0.0065(15) 0.0069(14) 0.0041(15)
C7 0.0212(18) 0.0208(18) 0.0233(18) 0.0025(14) 0.0094(15) -0.0018(14)
C8 0.0177(17) 0.0255(19) 0.0228(18) 0.0064(15) 0.0089(15) 0.0015(14)
C9 0.0191(17) 0.0221(18) 0.0218(18) 0.0063(14) 0.0098(14) -0.0032(14)
C10 0.0192(17) 0.0179(16) 0.0204(17) 0.0034(13) 0.0108(14) 0.0016(13)
C11 0.0204(17) 0.0170(16) 0.0202(17) 0.0035(13) 0.0122(14) 0.0025(13)
C12 0.0204(17) 0.0156(16) 0.0234(18) 0.0033(14) 0.0104(14) 0.0037(13)
C13 0.0227(18) 0.0215(18) 0.0204(17) 0.0021(14) 0.0098(15) 0.0020(14)
C14 0.0253(18) 0.0192(17) 0.0235(18) 0.0044(14) 0.0149(15) 0.0018(14)
C15 0.0190(17) 0.0181(17) 0.0257(18) 0.0037(14) 0.0122(15) 0.0002(13)
C16 0.0210(17) 0.0214(17) 0.0255(18) 0.0014(15) 0.0113(15) -0.0006(15)
C17 0.0257(19) 0.038(2) 0.028(2) 0.0039(18) 0.0091(16) -0.0059(18)
C18 0.0263(19) 0.0213(18) 0.034(2) 0.0002(16) 0.0119(17) -0.0060(15)
C19 0.0204(18) 0.0241(19) 0.035(2) 0.0022(16) 0.0120(16) -0.0010(15)
C20 0.030(2) 0.0258(19) 0.0217(18) 0.0056(15) 0.0139(16) -0.0001(16)
C21 0.097(4) 0.030(2) 0.044(3) 0.004(2) 0.042(3) -0.015(3)
C22 0.047(3) 0.058(3) 0.042(3) 0.014(2) 0.032(2) 0.008(2)
C23 0.039(3) 0.066(3) 0.033(2) 0.023(2) 0.011(2) -0.011(2)
C24 0.0238(18) 0.0203(17) 0.0273(19) 0.0041(14) 0.0159(16) 0.0058(14)
C25 0.027(2) 0.0176(17) 0.0271(19) 0.0033(14) 0.0147(16) 0.0032(15)
C26 0.0295(19) 0.0137(16) 0.0251(18) 0.0034(14) 0.0154(16) 0.0008(14)
C27 0.0262(19) 0.0177(17) 0.0253(18) 0.0043(14) 0.0146(16) 0.0019(14)
C28 0.034(2) 0.0174(17) 0.029(2) 0.0023(15) 0.0175(17) -0.0033(15)
C29 0.043(2) 0.0148(17) 0.029(2) 0.0060(15) 0.0188(18) 0.0023(16)
C30 0.035(2) 0.0189(18) 0.0275(19) 0.0052(15) 0.0184(17) 0.0105(16)
C31 0.0233(18) 0.0203(18) 0.032(2) -0.0029(15) 0.0170(16) -0.0045(14)
C32 0.028(2) 0.026(2) 0.045(2) 0.0014(18) 0.0212(19) 0.0028(17)
C33 0.027(2) 0.028(2) 0.035(2) -0.0001(17) 0.0154(18) -0.0047(16)
C34 0.028(2) 0.043(3) 0.036(2) -0.0085(19) 0.0188(19) -0.0088(18)
C35 0.048(3) 0.0149(19) 0.039(2) 0.0017(16) 0.022(2) 0.0032(17)
C36 0.068(4) 0.017(2) 0.091(4) -0.021(2) 0.046(3) -0.013(2)
C37 0.081(4) 0.022(2) 0.037(3) -0.0036(18) 0.015(3) 0.001(2)
C38 0.063(3) 0.0157(19) 0.041(2) 0.0045(18) 0.024(2) 0.002(2)
C39 0.031(2) 0.0182(17) 0.0255(19) 0.0078(14) 0.0156(16) 0.0029(15)
C40 0.0234(17) 0.0228(17) 0.0229(17) -0.0007(15) 0.0140(15) -0.0026(15)
C41 0.0227(17) 0.0205(17) 0.0232(17) -0.0027(15) 0.0142(14) -0.0049(15)
C42 0.0229(18) 0.0246(19) 0.0283(19) -0.0070(15) 0.0153(16) -0.0039(15)
C43 0.028(2) 0.036(2) 0.035(2) -0.0077(19) 0.0215(18) -0.0038(18)
C44 0.030(2) 0.043(2) 0.0265(19) -0.0038(18) 0.0189(17) -0.0117(19)
C45 0.033(2) 0.031(2) 0.0224(18) 0.0003(16) 0.0145(17) -0.0082(17)
C46 0.026(2) 0.0241(19) 0.043(2) -0.0042(17) 0.0214(18) 0.0038(16)
C47 0.027(2) 0.028(2) 0.043(2) -0.0022(18) 0.0118(19) 0.0052(17)
C48 0.047(3) 0.046(3) 0.072(4) 0.003(3) 0.041(3) 0.015(2)
C49 0.037(2) 0.023(2) 0.042(2) -0.0022(17) 0.020(2) 0.0037(17)
C50 0.038(3) 0.046(4) 0.040(3) 0.004(3) 0.032(3) -0.011(3)
C51 0.057(5) 0.061(5) 0.049(5) 0.024(4) 0.040(4) 0.013(4)
C52 0.045(4) 0.078(6) 0.059(5) 0.030(4) 0.043(4) 0.018(4)
C53 0.100(6) 0.087(6) 0.072(5) -0.017(5) 0.061(5) -0.062(5)
C50A 0.049(6) 0.060(7) 0.049(5) 0.006(6) 0.032(5) -0.007(6)
C51A 0.063(9) 0.066(9) 0.066(9) 0.017(7) 0.050(7) -0.002(7)
C52A 0.053(8) 0.079(10) 0.052(8) 0.012(7) 0.036(7) 0.007(8)
C53A 0.056(7) 0.069(8) 0.075(8) 0.018(7) 0.039(6) -0.020(7)
C54 0.028(2) 0.0233(19) 0.0245(19) -0.0008(15) 0.0124(16) 0.0011(15)
Sb1 0.01936(12) 0.02212(13) 0.03768(15) 0.00882(11) 0.00902(11) 0.00168(10)
F1 0.0339(15) 0.0321(15) 0.125(3) 0.0450(18) 0.0225(17) 0.0113(12)
F2 0.0355(15) 0.090(2) 0.0323(14) -0.0043(15) 0.0092(12) 0.0021(15)
F3 0.0368(15) 0.0277(14) 0.072(2) 0.0147(13) 0.0171(14) 0.0120(11)
F4 0.0378(16) 0.0539(18) 0.067(2) -0.0192(16) 0.0018(14) -0.0049(14)
F5 0.0331(15) 0.082(2) 0.085(2) 0.0332(19) 0.0337(16) 0.0044(15)
F6 0.0315(13) 0.0367(14) 0.0431(14) 0.0034(11) 0.0197(11) 0.0004(11)
C101 0.084(5) 0.033(3) 0.174(9) 0.008(5) 0.051(6) -0.003(3)
C102 0.071(4) 0.058(4) 0.057(4) 0.015(3) 0.005(3) 0.001(3)
C103 0.094(6) 0.066(5) 0.086(5) 0.007(4) 0.036(5) 0.003(4)
C104 0.077(5) 0.062(4) 0.087(5) 0.003(4) 0.018(4) 0.007(4)
C105 0.122(7) 0.032(3) 0.060(4) 0.004(3) 0.008(4) -0.003(4)
C106 0.114(6) 0.024(3) 0.070(4) 0.001(3) 0.044(4) -0.013(3)
C201 0.046(3) 0.059(4) 0.055(3) 0.010(3) 0.012(3) -0.008(3)
C202 0.040(3) 0.072(4) 0.062(4) 0.030(3) 0.019(3) 0.011(3)
C203 0.042(3) 0.078(4) 0.058(4) 0.010(3) 0.020(3) 0.008(3)
C204 0.055(3) 0.060(4) 0.063(4) -0.001(3) 0.018(3) -0.013(3)
C205 0.074(4) 0.065(4) 0.055(3) 0.005(3) 0.028(3) -0.017(3)
C206 0.075(4) 0.056(4) 0.052(3) 0.005(3) 0.022(3) -0.013(3)
C301 0.088(4) 0.070(4) 0.072(4) 0.000(3) 0.014(4) -0.018(4)
C302 0.077(4) 0.062(4) 0.062(3) 0.003(3) 0.023(3) 0.004(3)
C303 0.104(5) 0.068(4) 0.070(4) -0.007(3) 0.044(3) -0.010(4)
C304 0.126(5) 0.062(4) 0.066(4) 0.018(3) 0.061(4) 0.039(4)
C305 0.078(4) 0.149(6) 0.074(4) 0.027(4) 0.040(4) 0.042(4)
C306 0.075(4) 0.135(6) 0.085(5) 0.014(5) 0.009(4) -0.021(5)
C401 0.067(5) 0.090(6) 0.100(6) 0.029(5) 0.019(4) -0.020(4)
C402 0.049(4) 0.111(6) 0.076(5) 0.004(4) 0.034(3) 0.001(4)
C403 0.071(4) 0.097(6) 0.074(5) -0.002(4) 0.039(4) 0.003(4)

loop_
_atom_type_symbol
_atom_type_description
_atom_type_scat_dispersion_real
_atom_type_scat_dispersion_imag
_atom_type_scat_source
C C 0.0033 0.0016 'International Tables Vol C Tables 4.2.6.8 and 6.1.1.4'
H H 0.0000 0.0000 'International Tables Vol C Tables 4.2.6.8 and 6.1.1.4'
F F 0.0171 0.0103 'International Tables Vol C Tables 4.2.6.8 and 6.1.1.4'
N N 0.0061 0.0033 'International Tables Vol C Tables 4.2.6.8 and 6.1.1.4'
O O 0.0106 0.0060 'International Tables Vol C Tables 4.2.6.8 and 6.1.1.4'
Sb Sb -0.5866 1.5461 'International Tables Vol C Tables 4.2.6.8 and 6.1.1.4'
U U -9.6767 9.6646 'International Tables Vol C Tables 4.2.6.8 and 6.1.1.4'

loop_
_geom_angle_atom_site_label_1
_geom_angle_atom_site_label_2
_geom_angle_atom_site_label_3
_geom_angle
_geom_angle_site_symmetry_1
_geom_angle_site_symmetry_3
_geom_angle_publ_flag
O1 U1 O2 81.09(9) . . ?
O1 U1 N1 70.12(9) . . ?
O1 U1 N2 82.02(9) . . ?
O1 U1 N3 148.38(9) . . ?
O1 U1 N4 131.48(9) . . ?
O2 U1 N1 131.59(9) . . ?
O2 U1 N2 69.82(9) . . ?
O2 U1 N3 82.13(9) . . ?
O2 U1 N4 146.27(9) . . ?
O3 U1 O1 134.15(10) . . ?
O3 U1 O2 81.86(9) . . ?
O3 U1 N1 145.29(9) . . ?
O3 U1 N2 129.93(9) . . ?
O3 U1 N3 68.85(9) . . ?
O3 U1 N4 79.15(9) . . ?
O4 U1 O1 79.71(10) . . ?
O4 U1 O2 134.50(10) . . ?
O4 U1 O3 82.72(9) . . ?
O4 U1 N1 78.14(9) . . ?
O4 U1 N2 145.63(9) . . ?
O4 U1 N3 130.15(9) . . ?
O4 U1 N4 70.02(10) . . ?
N1 U1 N2 68.32(9) . . ?
N1 U1 N3 102.62(9) . . ?
N1 U1 N4 67.21(9) . . ?
N2 U1 N3 67.06(9) . . ?
N2 U1 N4 102.29(9) . . ?
N3 U1 N4 65.10(9) . . ?
C11 O1 U1 145.4(2) . . ?
C26 O2 U1 151.0(2) . . ?
C41 O3 U1 150.3(2) . . ?
C1 N1 U1 109.5(2) . . ?
C1 N1 C8 108.9(3) . . ?
C1 N1 C9 108.5(3) . . ?
C8 N1 U1 112.28(19) . . ?
C8 N1 C9 106.8(3) . . ?
C9 N1 U1 110.8(2) . . ?
C2 N2 U1 111.1(2) . . ?
C2 N2 C3 109.2(3) . . ?
C2 N2 C24 107.2(3) . . ?
C3 N2 U1 111.8(2) . . ?
C3 N2 C24 108.2(3) . . ?
C24 N2 U1 109.2(2) . . ?
C4 N3 U1 110.5(2) . . ?
C4 N3 C5 108.9(3) . . ?
C4 N3 C39 108.3(3) . . ?
C5 N3 U1 112.2(2) . . ?
C39 N3 U1 108.8(2) . . ?
C39 N3 C5 108.1(3) . . ?
C6 N4 U1 112.6(2) . . ?
C6 N4 C7 109.6(3) . . ?
C7 N4 U1 108.0(2) . . ?
C54 N4 U1 110.4(2) . . ?
C54 N4 C6 108.6(3) . . ?
C54 N4 C7 107.5(3) . . ?
N1 C1 H1A 109.3 . . ?
N1 C1 H1B 109.3 . . ?
N1 C1 C2 111.8(3) . . ?
H1A C1 H1B 107.9 . . ?
C2 C1 H1A 109.3 . . ?
C2 C1 H1B 109.3 . . ?
N2 C2 C1 111.8(3) . . ?
N2 C2 H2A 109.3 . . ?
N2 C2 H2B 109.3 . . ?
C1 C2 H2A 109.3 . . ?
C1 C2 H2B 109.3 . . ?
H2A C2 H2B 107.9 . . ?
N2 C3 H3A 109.3 . . ?
N2 C3 H3B 109.3 . . ?
N2 C3 C4 111.7(3) . . ?
H3A C3 H3B 107.9 . . ?
C4 C3 H3A 109.3 . . ?
C4 C3 H3B 109.3 . . ?
N3 C4 C3 113.1(3) . . ?
N3 C4 H4A 109.0 . . ?
N3 C4 H4B 109.0 . . ?
C3 C4 H4A 109.0 . . ?
C3 C4 H4B 109.0 . . ?
H4A C4 H4B 107.8 . . ?
N3 C5 H5A 109.3 . . ?
N3 C5 H5B 109.3 . . ?
N3 C5 C6 111.8(3) . . ?
H5A C5 H5B 107.9 . . ?
C6 C5 H5A 109.3 . . ?
C6 C5 H5B 109.3 . . ?
N4 C6 C5 111.3(3) . . ?
N4 C6 H6A 109.4 . . ?
N4 C6 H6B 109.4 . . ?
C5 C6 H6A 109.4 . . ?
C5 C6 H6B 109.4 . . ?
H6A C6 H6B 108.0 . . ?
N4 C7 H7A 109.3 . . ?
N4 C7 H7B 109.3 . . ?
N4 C7 C8 111.6(3) . . ?
H7A C7 H7B 108.0 . . ?
C8 C7 H7A 109.3 . . ?
C8 C7 H7B 109.3 . . ?
N1 C8 C7 111.9(3) . . ?
N1 C8 H8A 109.2 . . ?
N1 C8 H8B 109.2 . . ?
C7 C8 H8A 109.2 . . ?
C7 C8 H8B 109.2 . . ?
H8A C8 H8B 107.9 . . ?
N1 C9 H9A 107.9 . . ?
N1 C9 H9B 107.9 . . ?
N1 C9 C10 117.6(3) . . ?
H9A C9 H9B 107.2 . . ?
C10 C9 H9A 107.9 . . ?
C10 C9 H9B 107.9 . . ?
C11 C10 C9 124.0(3) . . ?
C15 C10 C9 115.9(3) . . ?
C15 C10 C11 119.9(3) . . ?
O1 C11 C10 118.2(3) . . ?
O1 C11 C12 121.5(3) . . ?
C10 C11 C12 120.3(3) . . ?
C11 C12 C16 122.5(3) . . ?
C13 C12 C11 117.3(3) . . ?
C13 C12 C16 120.1(3) . . ?
C12 C13 H13 118.2 . . ?
C14 C13 C12 123.6(3) . . ?
C14 C13 H13 118.2 . . ?
C13 C14 C20 122.5(3) . . ?
C15 C14 C13 117.4(3) . . ?
C15 C14 C20 120.1(3) . . ?
C10 C15 H15 119.2 . . ?
C14 C15 C10 121.5(3) . . ?
C14 C15 H15 119.2 . . ?
C12 C16 C17 111.9(3) . . ?
C18 C16 C12 111.4(3) . . ?
C18 C16 C17 107.0(3) . . ?
C18 C16 C19 111.1(3) . . ?
C19 C16 C12 107.9(3) . . ?
C19 C16 C17 107.4(3) . . ?
C16 C17 H17A 109.5 . . ?
C16 C17 H17B 109.5 . . ?
C16 C17 H17C 109.5 . . ?
H17A C17 H17B 109.5 . . ?
H17A C17 H17C 109.5 . . ?
H17B C17 H17C 109.5 . . ?
C16 C18 H18A 109.5 . . ?
C16 C18 H18B 109.5 . . ?
C16 C18 H18C 109.5 . . ?
H18A C18 H18B 109.5 . . ?
H18A C18 H18C 109.5 . . ?
H18B C18 H18C 109.5 . . ?
C16 C19 H19A 109.5 . . ?
C16 C19 H19B 109.5 . . ?
C16 C19 H19C 109.5 . . ?
H19A C19 H19B 109.5 . . ?
H19A C19 H19C 109.5 . . ?
H19B C19 H19C 109.5 . . ?
C21 C20 C14 109.2(3) . . ?
C22 C20 C14 109.3(3) . . ?
C22 C20 C21 109.0(4) . . ?
C22 C20 C23 109.0(4) . . ?
C23 C20 C14 111.8(3) . . ?
C23 C20 C21 108.5(4) . . ?
C20 C21 H21A 109.5 . . ?
C20 C21 H21B 109.5 . . ?
C20 C21 H21C 109.5 . . ?
H21A C21 H21B 109.5 . . ?
H21A C21 H21C 109.5 . . ?
H21B C21 H21C 109.5 . . ?
C20 C22 H22A 109.5 . . ?
C20 C22 H22B 109.5 . . ?
C20 C22 H22C 109.5 . . ?
H22A C22 H22B 109.5 . . ?
H22A C22 H22C 109.5 . . ?
H22B C22 H22C 109.5 . . ?
C20 C23 H23A 109.5 . . ?
C20 C23 H23B 109.5 . . ?
C20 C23 H23C 109.5 . . ?
H23A C23 H23B 109.5 . . ?
H23A C23 H23C 109.5 . . ?
H23B C23 H23C 109.5 . . ?
N2 C24 H24A 108.2 . . ?
N2 C24 H24B 108.2 . . ?
N2 C24 C25 116.4(3) . . ?
H24A C24 H24B 107.3 . . ?
C25 C24 H24A 108.2 . . ?
C25 C24 H24B 108.2 . . ?
C26 C25 C24 122.0(3) . . ?
C30 C25 C24 117.6(3) . . ?
C30 C25 C26 120.3(3) . . ?
O2 C26 C25 117.2(3) . . ?
O2 C26 C27 122.9(3) . . ?
C25 C26 C27 119.9(3) . . ?
C26 C27 C31 123.1(3) . . ?
C28 C27 C26 116.6(3) . . ?
C28 C27 C31 120.2(3) . . ?
C27 C28 H28 117.5 . . ?
C27 C28 C29 125.0(4) . . ?
C29 C28 H28 117.5 . . ?
C28 C29 C35 119.6(4) . . ?
C30 C29 C28 116.6(4) . . ?
C30 C29 C35 123.9(4) . . ?
C25 C30 H30 119.2 . . ?
C29 C30 C25 121.5(3) . . ?
C29 C30 H30 119.2 . . ?
C27 C31 C32 108.2(3) . . ?
C27 C31 C33 112.7(3) . . ?
C33 C31 C32 107.0(3) . . ?
C34 C31 C27 111.8(3) . . ?
C34 C31 C32 109.6(3) . . ?
C34 C31 C33 107.5(3) . . ?
C31 C32 H32A 109.5 . . ?
C31 C32 H32B 109.5 . . ?
C31 C32 H32C 109.5 . . ?
H32A C32 H32B 109.5 . . ?
H32A C32 H32C 109.5 . . ?
H32B C32 H32C 109.5 . . ?
C31 C33 H33A 109.5 . . ?
C31 C33 H33B 109.5 . . ?
C31 C33 H33C 109.5 . . ?
H33A C33 H33B 109.5 . . ?
H33A C33 H33C 109.5 . . ?
H33B C33 H33C 109.5 . . ?
C31 C34 H34A 109.5 . . ?
C31 C34 H34B 109.5 . . ?
C31 C34 H34C 109.5 . . ?
H34A C34 H34B 109.5 . . ?
H34A C34 H34C 109.5 . . ?
H34B C34 H34C 109.5 . . ?
C29 C35 C37 109.2(3) . . ?
C29 C35 C38 109.2(3) . . ?
C36 C35 C29 113.0(4) . . ?
C36 C35 C37 108.7(4) . . ?
C36 C35 C38 107.8(4) . . ?
C38 C35 C37 108.8(4) . . ?
C35 C36 H36A 109.5 . . ?
C35 C36 H36B 109.5 . . ?
C35 C36 H36C 109.5 . . ?
H36A C36 H36B 109.5 . . ?
H36A C36 H36C 109.5 . . ?
H36B C36 H36C 109.5 . . ?
C35 C37 H37A 109.5 . . ?
C35 C37 H37B 109.5 . . ?
C35 C37 H37C 109.5 . . ?
H37A C37 H37B 109.5 . . ?
H37A C37 H37C 109.5 . . ?
H37B C37 H37C 109.5 . . ?
C35 C38 H38A 109.5 . . ?
C35 C38 H38B 109.5 . . ?
C35 C38 H38C 109.5 . . ?
H38A C38 H38B 109.5 . . ?
H38A C38 H38C 109.5 . . ?
H38B C38 H38C 109.5 . . ?
N3 C39 H39A 108.2 . . ?
N3 C39 H39B 108.2 . . ?
N3 C39 C40 116.5(3) . . ?
H39A C39 H39B 107.3 . . ?
C40 C39 H39A 108.2 . . ?
C40 C39 H39B 108.2 . . ?
C41 C40 C39 122.9(3) . . ?
C41 C40 C45 119.2(3) . . ?
C45 C40 C39 117.5(3) . . ?
O3 C41 C40 118.2(3) . . ?
O3 C41 C42 120.5(3) . . ?
C40 C41 C42 121.3(3) . . ?
C41 C42 C46 122.3(3) . . ?
C43 C42 C41 116.0(4) . . ?
C43 C42 C46 121.7(3) . . ?
C42 C43 H43 117.8 . . ?
C44 C43 C42 124.4(4) . . ?
C44 C43 H43 117.8 . . ?
C43 C44 C50 125.3(5) . . ?
C43 C44 C50A 110.5(8) . . ?
C45 C44 C43 117.4(3) . . ?
C45 C44 C50 117.2(5) . . ?
C45 C44 C50A 132.1(8) . . ?
C40 C45 H45 119.1 . . ?
C44 C45 C40 121.7(4) . . ?
C44 C45 H45 119.1 . . ?
C42 C46 C47 109.9(3) . . ?
C42 C46 C48 111.8(3) . . ?
C47 C46 C48 107.0(4) . . ?
C49 C46 C42 111.5(3) . . ?
C49 C46 C47 109.2(3) . . ?
C49 C46 C48 107.3(3) . . ?
C46 C47 H47A 109.5 . . ?
C46 C47 H47B 109.5 . . ?
C46 C47 H47C 109.5 . . ?
H47A C47 H47B 109.5 . . ?
H47A C47 H47C 109.5 . . ?
H47B C47 H47C 109.5 . . ?
C46 C48 H48A 109.5 . . ?
C46 C48 H48B 109.5 . . ?
C46 C48 H48C 109.5 . . ?
H48A C48 H48B 109.5 . . ?
H48A C48 H48C 109.5 . . ?
H48B C48 H48C 109.5 . . ?
C46 C49 H49A 109.5 . . ?
C46 C49 H49B 109.5 . . ?
C46 C49 H49C 109.5 . . ?
H49A C49 H49B 109.5 . . ?
H49A C49 H49C 109.5 . . ?
H49B C49 H49C 109.5 . . ?
C51 C50 C44 112.4(6) . . ?
C51 C50 C52 106.2(7) . . ?
C52 C50 C44 109.4(6) . . ?
C53 C50 C44 109.4(6) . . ?
C53 C50 C51 110.2(8) . . ?
C53 C50 C52 109.2(8) . . ?
C50 C51 H51A 109.5 . . ?
C50 C51 H51B 109.5 . . ?
C50 C51 H51C 109.5 . . ?
H51A C51 H51B 109.5 . . ?
H51A C51 H51C 109.5 . . ?
H51B C51 H51C 109.5 . . ?
C50 C52 H52A 109.5 . . ?
C50 C52 H52B 109.5 . . ?
C50 C52 H52C 109.5 . . ?
H52A C52 H52B 109.5 . . ?
H52A C52 H52C 109.5 . . ?
H52B C52 H52C 109.5 . . ?
C50 C53 H53A 109.5 . . ?
C50 C53 H53B 109.5 . . ?
C50 C53 H53C 109.5 . . ?
H53A C53 H53B 109.5 . . ?
H53A C53 H53C 109.5 . . ?
H53B C53 H53C 109.5 . . ?
C44 C50A C52A 114.1(15) . . ?
C44 C50A C53A 111.4(15) . . ?
C51A C50A C44 106.0(15) . . ?
C51A C50A C52A 107.1(16) . . ?
C51A C50A C53A 113.9(17) . . ?
C53A C50A C52A 104.5(15) . . ?
C50A C51A H51D 109.5 . . ?
C50A C51A H51E 109.5 . . ?
C50A C51A H51F 109.5 . . ?
H51D C51A H51E 109.5 . . ?
H51D C51A H51F 109.5 . . ?
H51E C51A H51F 109.5 . . ?
C50A C52A H52D 109.5 . . ?
C50A C52A H52E 109.5 . . ?
C50A C52A H52F 109.5 . . ?
H52D C52A H52E 109.5 . . ?
H52D C52A H52F 109.5 . . ?
H52E C52A H52F 109.5 . . ?
C50A C53A H53D 109.5 . . ?
C50A C53A H53E 109.5 . . ?
C50A C53A H53F 109.5 . . ?
H53D C53A H53E 109.5 . . ?
H53D C53A H53F 109.5 . . ?
H53E C53A H53F 109.5 . . ?
N4 C54 H54A 109.5 . . ?
N4 C54 H54B 109.5 . . ?
N4 C54 H54C 109.5 . . ?
H54A C54 H54B 109.5 . . ?
H54A C54 H54C 109.5 . . ?
H54B C54 H54C 109.5 . . ?
F1 Sb1 F2 88.31(16) . . ?
F3 Sb1 F1 178.57(16) . . ?
F3 Sb1 F2 90.26(14) . . ?
F3 Sb1 F4 91.29(14) . . ?
F3 Sb1 F5 89.78(13) . . ?
F3 Sb1 F6 90.52(12) . . ?
F4 Sb1 F1 90.14(16) . . ?
F4 Sb1 F2 178.15(14) . . ?
F4 Sb1 F5 90.66(16) . . ?
F4 Sb1 F6 90.94(13) . . ?
F5 Sb1 F1 90.22(14) . . ?
F5 Sb1 F2 90.36(14) . . ?
F5 Sb1 F6 178.37(14) . . ?
F6 Sb1 F1 89.44(12) . . ?
F6 Sb1 F2 88.03(12) . . ?
C102 C101 H101 121.1 . . ?
C106 C101 H101 121.1 . . ?
C106 C101 C102 117.8(7) . . ?
C101 C102 H102 120.2 . . ?
C103 C102 C101 119.5(7) . . ?
C103 C102 H102 120.2 . . ?
C102 C103 H103 119.3 . . ?
C102 C103 C104 121.5(7) . . ?
C104 C103 H103 119.3 . . ?
C103 C104 H104 120.0 . . ?
C103 C104 C105 120.1(7) . . ?
C105 C104 H104 120.0 . . ?
C104 C105 H105 120.3 . . ?
C106 C105 C104 119.3(7) . . ?
C106 C105 H105 120.3 . . ?
C101 C106 H106 119.1 . . ?
C105 C106 C101 121.7(7) . . ?
C105 C106 H106 119.1 . . ?
C202 C201 H201 119.9 . . ?
C206 C201 H201 119.9 . . ?
C206 C201 C202 120.2(6) . . ?
C201 C202 H202 120.0 . . ?
C203 C202 C201 120.1(5) . . ?
C203 C202 H202 120.0 . . ?
C202 C203 H203 120.3 . . ?
C202 C203 C204 119.4(6) . . ?
C204 C203 H203 120.3 . . ?
C203 C204 H204 120.0 . . ?
C205 C204 C203 120.0(6) . . ?
C205 C204 H204 120.0 . . ?
C204 C205 H205 119.6 . . ?
C206 C205 C204 120.9(6) . . ?
C206 C205 H205 119.6 . . ?
C201 C206 H206 120.3 . . ?
C205 C206 C201 119.4(6) . . ?
C205 C206 H206 120.3 . . ?
C302 C301 H301 119.5 . . ?
C306 C301 H301 119.5 . . ?
C306 C301 C302 121.0(7) . . ?
C301 C302 H302 120.6 . . ?
C301 C302 C303 118.8(7) . . ?
C303 C302 H302 120.6 . . ?
C302 C303 H303 120.7 . . ?
C302 C303 C304 118.7(7) . . ?
C304 C303 H303 120.7 . . ?
C303 C304 H304 120.1 . . ?
C305 C304 C303 119.9(7) . . ?
C305 C304 H304 120.1 . . ?
C304 C305 H305 119.5 . . ?
C304 C305 C306 120.9(8) . . ?
C306 C305 H305 119.5 . . ?
C301 C306 H306 119.7 . . ?
C305 C306 C301 120.7(8) . . ?
C305 C306 H306 119.7 . . ?
C401 C401 H401 120.3 2_656 . ?
C402 C401 C401 119.4(4) . 2_656 ?
C402 C401 H401 120.3 . . ?
C401 C402 H402 120.8 . . ?
C403 C402 C401 118.4(7) . . ?
C403 C402 H402 120.8 . . ?
C402 C403 C403 122.1(5) . 2_656 ?
C402 C403 H403 118.9 . . ?
C403 C403 H403 118.9 2_656 . ?

loop_
_geom_bond_atom_site_label_1
_geom_bond_atom_site_label_2
_geom_bond_distance
_geom_bond_site_symmetry_2
_geom_bond_publ_flag
U1 O1 2.119(2) . ?
U1 O2 2.123(2) . ?
U1 O3 2.106(2) . ?
U1 O4 1.949(3) . ?
U1 N1 2.643(3) . ?
U1 N2 2.662(3) . ?
U1 N3 2.729(3) . ?
U1 N4 2.759(3) . ?
O1 C11 1.363(4) . ?
O2 C26 1.374(4) . ?
O3 C41 1.360(4) . ?
N1 C1 1.485(5) . ?
N1 C8 1.492(5) . ?
N1 C9 1.495(4) . ?
N2 C2 1.493(4) . ?
N2 C3 1.494(4) . ?
N2 C24 1.494(5) . ?
N3 C4 1.483(4) . ?
N3 C5 1.495(5) . ?
N3 C39 1.493(5) . ?
N4 C6 1.487(4) . ?
N4 C7 1.487(4) . ?
N4 C54 1.476(5) . ?
C1 H1A 0.9900 . ?
C1 H1B 0.9900 . ?
C1 C2 1.516(5) . ?
C2 H2A 0.9900 . ?
C2 H2B 0.9900 . ?
C3 H3A 0.9900 . ?
C3 H3B 0.9900 . ?
C3 C4 1.505(5) . ?
C4 H4A 0.9900 . ?
C4 H4B 0.9900 . ?
C5 H5A 0.9900 . ?
C5 H5B 0.9900 . ?
C5 C6 1.501(5) . ?
C6 H6A 0.9900 . ?
C6 H6B 0.9900 . ?
C7 H7A 0.9900 . ?
C7 H7B 0.9900 . ?
C7 C8 1.505(5) . ?
C8 H8A 0.9900 . ?
C8 H8B 0.9900 . ?
C9 H9A 0.9900 . ?
C9 H9B 0.9900 . ?
C9 C10 1.507(5) . ?
C10 C11 1.403(5) . ?
C10 C15 1.397(5) . ?
C11 C12 1.411(5) . ?
C12 C13 1.401(5) . ?
C12 C16 1.539(5) . ?
C13 H13 0.9500 . ?
C13 C14 1.395(5) . ?
C14 C15 1.387(5) . ?
C14 C20 1.544(5) . ?
C15 H15 0.9500 . ?
C16 C17 1.540(5) . ?
C16 C18 1.530(5) . ?
C16 C19 1.536(5) . ?
C17 H17A 0.9800 . ?
C17 H17B 0.9800 . ?
C17 H17C 0.9800 . ?
C18 H18A 0.9800 . ?
C18 H18B 0.9800 . ?
C18 H18C 0.9800 . ?
C19 H19A 0.9800 . ?
C19 H19B 0.9800 . ?
C19 H19C 0.9800 . ?
C20 C21 1.535(6) . ?
C20 C22 1.518(6) . ?
C20 C23 1.520(6) . ?
C21 H21A 0.9800 . ?
C21 H21B 0.9800 . ?
C21 H21C 0.9800 . ?
C22 H22A 0.9800 . ?
C22 H22B 0.9800 . ?
C22 H22C 0.9800 . ?
C23 H23A 0.9800 . ?
C23 H23B 0.9800 . ?
C23 H23C 0.9800 . ?
C24 H24A 0.9900 . ?
C24 H24B 0.9900 . ?
C24 C25 1.511(5) . ?
C25 C26 1.396(5) . ?
C25 C30 1.395(5) . ?
C26 C27 1.421(5) . ?
C27 C28 1.385(5) . ?
C27 C31 1.535(5) . ?
C28 H28 0.9500 . ?
C28 C29 1.394(5) . ?
C29 C30 1.386(6) . ?
C29 C35 1.532(5) . ?
C30 H30 0.9500 . ?
C31 C32 1.546(5) . ?
C31 C33 1.540(5) . ?
C31 C34 1.526(5) . ?
C32 H32A 0.9800 . ?
C32 H32B 0.9800 . ?
C32 H32C 0.9800 . ?
C33 H33A 0.9800 . ?
C33 H33B 0.9800 . ?
C33 H33C 0.9800 . ?
C34 H34A 0.9800 . ?
C34 H34B 0.9800 . ?
C34 H34C 0.9800 . ?
C35 C36 1.519(6) . ?
C35 C37 1.543(7) . ?
C35 C38 1.533(6) . ?
C36 H36A 0.9800 . ?
C36 H36B 0.9800 . ?
C36 H36C 0.9800 . ?
C37 H37A 0.9800 . ?
C37 H37B 0.9800 . ?
C37 H37C 0.9800 . ?
C38 H38A 0.9800 . ?
C38 H38B 0.9800 . ?
C38 H38C 0.9800 . ?
C39 H39A 0.9900 . ?
C39 H39B 0.9900 . ?
C39 C40 1.505(5) . ?
C40 C41 1.397(5) . ?
C40 C45 1.397(5) . ?
C41 C42 1.412(5) . ?
C42 C43 1.398(5) . ?
C42 C46 1.534(6) . ?
C43 H43 0.9500 . ?
C43 C44 1.386(6) . ?
C44 C45 1.378(6) . ?
C44 C50 1.558(10) . ?
C44 C50A 1.51(3) . ?
C45 H45 0.9500 . ?
C46 C47 1.537(6) . ?
C46 C48 1.538(5) . ?
C46 C49 1.528(5) . ?
C47 H47A 0.9800 . ?
C47 H47B 0.9800 . ?
C47 H47C 0.9800 . ?
C48 H48A 0.9800 . ?
C48 H48B 0.9800 . ?
C48 H48C 0.9800 . ?
C49 H49A 0.9800 . ?
C49 H49B 0.9800 . ?
C49 H49C 0.9800 . ?
C50 C51 1.519(10) . ?
C50 C52 1.537(10) . ?
C50 C53 1.509(10) . ?
C51 H51A 0.9800 . ?
C51 H51B 0.9800 . ?
C51 H51C 0.9800 . ?
C52 H52A 0.9800 . ?
C52 H52B 0.9800 . ?
C52 H52C 0.9800 . ?
C53 H53A 0.9800 . ?
C53 H53B 0.9800 . ?
C53 H53C 0.9800 . ?
C50A C51A 1.497(15) . ?
C50A C52A 1.555(16) . ?
C50A C53A 1.520(16) . ?
C51A H51D 0.9800 . ?
C51A H51E 0.9800 . ?
C51A H51F 0.9800 . ?
C52A H52D 0.9800 . ?
C52A H52E 0.9800 . ?
C52A H52F 0.9800 . ?
C53A H53D 0.9800 . ?
C53A H53E 0.9800 . ?
C53A H53F 0.9800 . ?
C54 H54A 0.9800 . ?
C54 H54B 0.9800 . ?
C54 H54C 0.9800 . ?
Sb1 F1 1.883(3) . ?
Sb1 F2 1.883(3) . ?
Sb1 F3 1.849(2) . ?
Sb1 F4 1.858(3) . ?
Sb1 F5 1.867(3) . ?
Sb1 F6 1.873(2) . ?
C101 H101 0.9500 . ?
C101 C102 1.401(9) . ?
C101 C106 1.381(9) . ?
C102 H102 0.9500 . ?
C102 C103 1.346(8) . ?
C103 H103 0.9500 . ?
C103 C104 1.357(9) . ?
C104 H104 0.9500 . ?
C104 C105 1.368(9) . ?
C105 H105 0.9500 . ?
C105 C106 1.349(9) . ?
C106 H106 0.9500 . ?
C201 H201 0.9500 . ?
C201 C202 1.389(8) . ?
C201 C206 1.385(7) . ?
C202 H202 0.9500 . ?
C202 C203 1.383(8) . ?
C203 H203 0.9500 . ?
C203 C204 1.391(7) . ?
C204 H204 0.9500 . ?
C204 C205 1.378(8) . ?
C205 H205 0.9500 . ?
C205 C206 1.375(8) . ?
C206 H206 0.9500 . ?
C301 H301 0.9500 . ?
C301 C302 1.355(8) . ?
C301 C306 1.345(9) . ?
C302 H302 0.9500 . ?
C302 C303 1.381(8) . ?
C303 H303 0.9500 . ?
C303 C304 1.401(9) . ?
C304 H304 0.9500 . ?
C304 C305 1.326(10) . ?
C305 H305 0.9500 . ?
C305 C306 1.339(10) . ?
C306 H306 0.9500 . ?
C401 C401 1.418(16) 2_656 ?
C401 H401 0.9500 . ?
C401 C402 1.371(10) . ?
C402 H402 0.9500 . ?
C402 C403 1.332(10) . ?
C403 C403 1.348(12) 2_656 ?
C403 H403 0.9500 . ?

loop_
_geom_torsion_atom_site_label_1
_geom_torsion_atom_site_label_2
_geom_torsion_atom_site_label_3
_geom_torsion_atom_site_label_4
_geom_torsion
_geom_torsion_site_symmetry_1
_geom_torsion_site_symmetry_2
_geom_torsion_site_symmetry_3
_geom_torsion_site_symmetry_4
_geom_torsion_publ_flag
U1 O1 C11 C10 -31.2(6) . . . . ?
U1 O1 C11 C12 149.6(3) . . . . ?
U1 O2 C26 C25 -10.0(7) . . . . ?
U1 O2 C26 C27 170.0(3) . . . . ?
U1 O3 C41 C40 -19.9(7) . . . . ?
U1 O3 C41 C42 158.6(3) . . . . ?
U1 N1 C1 C2 49.1(3) . . . . ?
U1 N1 C8 C7 44.0(3) . . . . ?
U1 N1 C9 C10 62.4(3) . . . . ?
U1 N2 C2 C1 39.1(3) . . . . ?
U1 N2 C3 C4 45.7(4) . . . . ?
U1 N2 C24 C25 69.7(3) . . . . ?
U1 N3 C4 C3 40.9(4) . . . . ?
U1 N3 C5 C6 46.5(3) . . . . ?
U1 N3 C39 C40 66.8(3) . . . . ?
U1 N4 C6 C5 42.5(3) . . . . ?
U1 N4 C7 C8 47.0(3) . . . . ?
O1 C11 C12 C13 178.0(3) . . . . ?
O1 C11 C12 C16 -6.5(5) . . . . ?
O2 C26 C27 C28 177.3(3) . . . . ?
O2 C26 C27 C31 -6.1(5) . . . . ?
O3 C41 C42 C43 -178.2(3) . . . . ?
O3 C41 C42 C46 -0.3(5) . . . . ?
N1 C1 C2 N2 -61.5(4) . . . . ?
N1 C9 C10 C11 -37.3(5) . . . . ?
N1 C9 C10 C15 148.9(3) . . . . ?
N2 C3 C4 N3 -60.1(4) . . . . ?
N2 C24 C25 C26 -47.0(5) . . . . ?
N2 C24 C25 C30 135.8(3) . . . . ?
N3 C5 C6 N4 -60.9(4) . . . . ?
N3 C39 C40 C41 -43.3(5) . . . . ?
N3 C39 C40 C45 144.0(3) . . . . ?
N4 C7 C8 N1 -63.9(4) . . . . ?
C1 N1 C8 C7 165.4(3) . . . . ?
C1 N1 C9 C10 -57.9(4) . . . . ?
C2 N2 C3 C4 -77.6(4) . . . . ?
C2 N2 C24 C25 -169.8(3) . . . . ?
C3 N2 C2 C1 162.9(3) . . . . ?
C3 N2 C24 C25 -52.2(4) . . . . ?
C4 N3 C5 C6 -76.1(4) . . . . ?
C4 N3 C39 C40 -173.1(3) . . . . ?
C5 N3 C4 C3 164.5(3) . . . . ?
C5 N3 C39 C40 -55.2(4) . . . . ?
C6 N4 C7 C8 -76.0(4) . . . . ?
C7 N4 C6 C5 162.7(3) . . . . ?
C8 N1 C1 C2 -74.0(4) . . . . ?
C8 N1 C9 C10 -175.0(3) . . . . ?
C9 N1 C1 C2 170.2(3) . . . . ?
C9 N1 C8 C7 -77.7(3) . . . . ?
C9 C10 C11 O1 9.0(5) . . . . ?
C9 C10 C11 C12 -171.8(3) . . . . ?
C9 C10 C15 C14 172.2(3) . . . . ?
C10 C11 C12 C13 -1.1(5) . . . . ?
C10 C11 C12 C16 174.4(3) . . . . ?
C11 C10 C15 C14 -1.9(5) . . . . ?
C11 C12 C13 C14 0.6(5) . . . . ?
C11 C12 C16 C17 177.2(3) . . . . ?
C11 C12 C16 C18 57.4(4) . . . . ?
C11 C12 C16 C19 -64.8(4) . . . . ?
C12 C13 C14 C15 -0.7(5) . . . . ?
C12 C13 C14 C20 179.5(3) . . . . ?
C13 C12 C16 C17 -7.4(5) . . . . ?
C13 C12 C16 C18 -127.2(4) . . . . ?
C13 C12 C16 C19 110.5(4) . . . . ?
C13 C14 C15 C10 1.3(5) . . . . ?
C13 C14 C20 C21 -128.5(4) . . . . ?
C13 C14 C20 C22 112.3(4) . . . . ?
C13 C14 C20 C23 -8.4(5) . . . . ?
C15 C10 C11 O1 -177.4(3) . . . . ?
C15 C10 C11 C12 1.7(5) . . . . ?
C15 C14 C20 C21 51.8(5) . . . . ?
C15 C14 C20 C22 -67.5(5) . . . . ?
C15 C14 C20 C23 171.8(4) . . . . ?
C16 C12 C13 C14 -175.0(3) . . . . ?
C20 C14 C15 C10 -178.9(3) . . . . ?
C24 N2 C2 C1 -80.2(4) . . . . ?
C24 N2 C3 C4 166.0(3) . . . . ?
C24 C25 C26 O2 7.0(5) . . . . ?
C24 C25 C26 C27 -173.1(3) . . . . ?
C24 C25 C30 C29 174.6(3) . . . . ?
C25 C26 C27 C28 -2.7(5) . . . . ?
C25 C26 C27 C31 174.0(3) . . . . ?
C26 C25 C30 C29 -2.7(6) . . . . ?
C26 C27 C28 C29 -0.2(6) . . . . ?
C26 C27 C31 C32 -57.1(5) . . . . ?
C26 C27 C31 C33 -175.1(3) . . . . ?
C26 C27 C31 C34 63.6(5) . . . . ?
C27 C28 C29 C30 1.6(6) . . . . ?
C27 C28 C29 C35 -177.9(4) . . . . ?
C28 C27 C31 C32 119.4(4) . . . . ?
C28 C27 C31 C33 1.4(5) . . . . ?
C28 C27 C31 C34 -119.8(4) . . . . ?
C28 C29 C30 C25 -0.1(6) . . . . ?
C28 C29 C35 C36 -178.8(4) . . . . ?
C28 C29 C35 C37 -57.6(5) . . . . ?
C28 C29 C35 C38 61.2(5) . . . . ?
C30 C25 C26 O2 -175.8(3) . . . . ?
C30 C25 C26 C27 4.1(6) . . . . ?
C30 C29 C35 C36 1.7(6) . . . . ?
C30 C29 C35 C37 122.9(4) . . . . ?
C30 C29 C35 C38 -118.3(4) . . . . ?
C31 C27 C28 C29 -177.0(4) . . . . ?
C35 C29 C30 C25 179.4(4) . . . . ?
C39 N3 C4 C3 -78.1(4) . . . . ?
C39 N3 C5 C6 166.4(3) . . . . ?
C39 C40 C41 O3 6.8(5) . . . . ?
C39 C40 C41 C42 -171.7(3) . . . . ?
C39 C40 C45 C44 171.2(4) . . . . ?
C40 C41 C42 C43 0.2(5) . . . . ?
C40 C41 C42 C46 178.2(3) . . . . ?
C41 C40 C45 C44 -1.9(6) . . . . ?
C41 C42 C43 C44 -0.6(6) . . . . ?
C41 C42 C46 C47 -63.6(5) . . . . ?
C41 C42 C46 C48 177.7(4) . . . . ?
C41 C42 C46 C49 57.6(5) . . . . ?
C42 C43 C44 C45 -0.2(6) . . . . ?
C42 C43 C44 C50 175.3(5) . . . . ?
C42 C43 C44 C50A 180.0(8) . . . . ?
C43 C42 C46 C47 114.2(4) . . . . ?
C43 C42 C46 C48 -4.5(5) . . . . ?
C43 C42 C46 C49 -124.6(4) . . . . ?
C43 C44 C45 C40 1.5(6) . . . . ?
C43 C44 C50 C51 135.7(7) . . . . ?
C43 C44 C50 C52 18.0(9) . . . . ?
C43 C44 C50 C53 -101.6(8) . . . . ?
C43 C44 C50A C51A 171.8(12) . . . . ?
C43 C44 C50A C52A 54.2(15) . . . . ?
C43 C44 C50A C53A -63.8(15) . . . . ?
C45 C40 C41 O3 179.5(3) . . . . ?
C45 C40 C41 C42 1.0(6) . . . . ?
C45 C44 C50 C51 -48.8(8) . . . . ?
C45 C44 C50 C52 -166.4(6) . . . . ?
C45 C44 C50 C53 74.0(8) . . . . ?
C45 C44 C50A C51A -8.0(19) . . . . ?
C45 C44 C50A C52A -125.6(13) . . . . ?
C45 C44 C50A C53A 116.4(13) . . . . ?
C46 C42 C43 C44 -178.6(4) . . . . ?
C50 C44 C45 C40 -174.4(5) . . . . ?
C50A C44 C45 C40 -178.8(10) . . . . ?
C54 N4 C6 C5 -80.2(4) . . . . ?
C54 N4 C7 C8 166.1(3) . . . . ?
C101 C102 C103 C104 2.5(11) . . . . ?
C102 C101 C106 C105 -0.1(9) . . . . ?
C102 C103 C104 C105 -1.2(11) . . . . ?
C103 C104 C105 C106 -0.7(10) . . . . ?
C104 C105 C106 C101 1.3(9) . . . . ?
C106 C101 C102 C103 -1.8(10) . . . . ?
C201 C202 C203 C204 0.4(9) . . . . ?
C202 C201 C206 C205 -3.5(9) . . . . ?
C202 C203 C204 C205 -2.1(9) . . . . ?
C203 C204 C205 C206 1.1(10) . . . . ?
C204 C205 C206 C201 1.7(10) . . . . ?
C206 C201 C202 C203 2.5(9) . . . . ?
C301 C302 C303 C304 1.7(10) . . . . ?
C302 C301 C306 C305 -2.6(14) . . . . ?
C302 C303 C304 C305 -2.3(10) . . . . ?
C303 C304 C305 C306 0.5(12) . . . . ?
C304 C305 C306 C301 1.9(14) . . . . ?
C306 C301 C302 C303 0.7(12) . . . . ?
C401 C401 C402 C403 -2.4(13) 2_656 . . . ?
C401 C402 C403 C403 -0.9(13) . . . 2_656 ?
